data_2221396
loop_
_publ_author_name
'Chen, Yan'
'Fang, Zheng'
'Wei, Ping'

_publ_section_title
;
 2-Ethyl-5-nitroaniline
;
_journal_coeditor_code HK2644
_journal_issue 4
_journal_name_full 'Acta Crystallographica Section E'
_journal_page_first o827
_journal_paper_doi 10.1107/S1600536809009878
_journal_volume 65
_journal_year 2009
_chemical_formula_iupac 'C8 H10 N2 O2'
_chemical_formula_moiety 'C8 H10 N2 O2'
_chemical_formula_sum 'C8 H10 N2 O2'
_chemical_formula_weight 166.18
_chemical_name_systematic
;
2-Ethyl-5-nitroaniline
;
_space_group_IT_number 15
_symmetry_cell_setting monoclinic
_symmetry_space_group_name_Hall '-C 2yc'
_symmetry_space_group_name_H-M 'C 1 2/c 1'
_atom_sites_solution_hydrogens geom
_atom_sites_solution_primary direct
_atom_sites_solution_secondary difmap
_audit_creation_method SHELXL-97
_cell_angle_alpha 90.00
_cell_angle_beta 104.51(3)
_cell_angle_gamma 90.00
_cell_formula_units_Z 8
_cell_length_a 23.037(5)
_cell_length_b 3.9540(8)
_cell_length_c 18.393(4)
_cell_measurement_reflns_used 25
_cell_measurement_temperature 298(2)
_cell_measurement_theta_max 13
_cell_measurement_theta_min 10
_cell_volume 1621.9(6)
_computing_cell_refinement 'CAD-4 Software (Enraf--Nonius, 1989)'
_computing_data_collection 'CAD-4 Software (Enraf--Nonius, 1989)'
_computing_data_reduction 'XCAD4 (Harms & Wocadlo, 1995)'
_computing_molecular_graphics 'ORTEP-3 for Windows (Farrugia, 1997) and PLATON (Spek, 2009)'
_computing_publication_material 'SHELXTL (Sheldrick, 2008)'
_computing_structure_refinement 'SHELXL97 (Sheldrick, 2008)'
_computing_structure_solution 'SHELXS97 (Sheldrick, 2008)'
_diffrn_ambient_temperature 298(2)
_diffrn_measured_fraction_theta_full 0.995
_diffrn_measured_fraction_theta_max 0.995
_diffrn_measurement_device_type 'Enraf--Nonius CAD-4'
_diffrn_measurement_method \w/2\q
_diffrn_radiation_monochromator graphite
_diffrn_radiation_source 'fine-focus sealed tube'
_diffrn_radiation_type MoK\a
_diffrn_radiation_wavelength 0.71073
_diffrn_reflns_av_R_equivalents 0.0558
_diffrn_reflns_av_sigmaI/netI 0.0644
_diffrn_reflns_limit_h_max 27
_diffrn_reflns_limit_h_min -27
_diffrn_reflns_limit_k_max 4
_diffrn_reflns_limit_k_min 0
_diffrn_reflns_limit_l_max 22
_diffrn_reflns_limit_l_min -22
_diffrn_reflns_number 2937
_diffrn_reflns_theta_full 25.33
_diffrn_reflns_theta_max 25.33
_diffrn_reflns_theta_min 1.83
_diffrn_standards_decay_% 1
_diffrn_standards_interval_time 120
_diffrn_standards_number 3
_exptl_absorpt_coefficient_mu 0.100
_exptl_absorpt_correction_T_max 0.9901
_exptl_absorpt_correction_T_min 0.9803
_exptl_absorpt_correction_type psi-scan
_exptl_absorpt_process_details '(North <i>et al.</i>,  1968)'
_exptl_crystal_colour colorless
_exptl_crystal_density_diffrn 1.361
_exptl_crystal_density_method 'not measured'
_exptl_crystal_description block
_exptl_crystal_F_000 704
_exptl_crystal_size_max 0.20
_exptl_crystal_size_mid 0.10
_exptl_crystal_size_min 0.10
_refine_diff_density_max 0.230
_refine_diff_density_min -0.211
_refine_ls_extinction_method none
_refine_ls_goodness_of_fit_ref 1.008
_refine_ls_hydrogen_treatment constr
_refine_ls_matrix_type full
_refine_ls_number_parameters 109
_refine_ls_number_reflns 1474
_refine_ls_number_restraints 0
_refine_ls_restrained_S_all 1.008
_refine_ls_R_factor_all 0.0943
_refine_ls_R_factor_gt 0.0548
_refine_ls_shift/su_max 0.000
_refine_ls_shift/su_mean 0.000
_refine_ls_structure_factor_coef Fsqd
_refine_ls_weighting_details 'calc w=1/[\s^2^(Fo^2^)+(0.06P)^2^+P] where P=(Fo^2^+2Fc^2^)/3'
_refine_ls_weighting_scheme calc
_refine_ls_wR_factor_gt 0.1301
_refine_ls_wR_factor_ref 0.1531
_reflns_number_gt 906
_reflns_number_total 1474
_reflns_threshold_expression I>2\s(I)
_cod_data_source_file hk2644.cif
_cod_data_source_block I
_cod_original_sg_symbol_H-M 'C 2/c'
_cod_database_code 2221396
_cod_database_fobs_code 2221396

loop_
_symmetry_equiv_pos_as_xyz
'x, y, z'
'-x, y, -z+1/2'
'x+1/2, y+1/2, z'
'-x+1/2, y+1/2, -z+1/2'
'-x, -y, -z'
'x, -y, z-1/2'
'-x+1/2, -y+1/2, -z'
'x+1/2, -y+1/2, z-1/2'

loop_
_atom_site_type_symbol
_atom_site_label
_atom_site_fract_x
_atom_site_fract_y
_atom_site_fract_z
_atom_site_U_iso_or_equiv
_atom_site_adp_type
_atom_site_calc_flag
_atom_site_refinement_flags
_atom_site_occupancy
_atom_site_disorder_assembly
_atom_site_disorder_group
O O1 0.18034(10) 0.6924(7) -0.09151(11) 0.0931(9) Uani d . 1 . .
O O2 0.08462(10) 0.6656(7) -0.12713(11) 0.0921(8) Uani d . 1 . .
N N1 0.13189(12) 0.6134(7) -0.08113(12) 0.0598(6) Uani d . 1 . .
N N2 0.23320(8) 0.2602(7) 0.17155(11) 0.0643(8) Uani d . 1 . .
H H2A 0.2663 0.3390 0.1651 0.077 Uiso calc R 1 . .
H H2B 0.2322 0.1704 0.2138 0.077 Uiso calc R 1 . .
C C1 0.06424(11) -0.1027(8) 0.20919(14) 0.0592(8) Uani d . 1 . .
H H1A 0.0687 -0.1949 0.2586 0.089 Uiso calc R 1 . .
H H1B 0.0479 -0.2721 0.1723 0.089 Uiso calc R 1 . .
H H1C 0.0377 0.0881 0.2025 0.089 Uiso calc R 1 . .
C C2 0.12500(10) 0.0091(7) 0.19996(12) 0.0489(7) Uani d . 1 . .
H H2C 0.1413 0.1738 0.2388 0.059 Uiso calc R 1 . .
H H2D 0.1515 -0.1852 0.2087 0.059 Uiso calc R 1 . .
C C3 0.12627(10) 0.1609(6) 0.12529(12) 0.0406(6) Uani d . 1 . .
C C4 0.07514(10) 0.1952(7) 0.06693(13) 0.0458(6) Uani d . 1 . .
H H4A 0.0388 0.1174 0.0738 0.055 Uiso calc R 1 . .
C C5 0.07620(11) 0.3397(7) -0.00061(13) 0.0479(7) Uani d . 1 . .
H H5A 0.0413 0.3608 -0.0389 0.058 Uiso calc R 1 . .
C C6 0.13008(10) 0.4519(7) -0.01007(12) 0.0445(6) Uani d . 1 . .
C C7 0.18252(10) 0.4228(7) 0.04537(13) 0.0476(7) Uani d . 1 . .
H H7A 0.2185 0.4993 0.0372 0.057 Uiso calc R 1 . .
C C8 0.18102(10) 0.2780(7) 0.11353(12) 0.0442(6) Uani d . 1 . .

loop_
_atom_site_aniso_label
_atom_site_aniso_U_11
_atom_site_aniso_U_22
_atom_site_aniso_U_33
_atom_site_aniso_U_12
_atom_site_aniso_U_13
_atom_site_aniso_U_23
O1 0.0812(15) 0.132(2) 0.0759(14) -0.0154(16) 0.0390(12) 0.0189(15)
O2 0.0889(15) 0.121(2) 0.0588(12) -0.0001(15) 0.0045(11) 0.0277(14)
N1 0.0728(16) 0.0621(16) 0.0473(12) -0.0051(14) 0.0201(12) -0.0025(12)
N2 0.0382(11) 0.101(2) 0.0502(12) -0.0073(13) 0.0052(9) -0.0046(14)
C1 0.0702(18) 0.0533(18) 0.0597(16) -0.0030(15) 0.0266(13) 0.0046(14)
C2 0.0550(15) 0.0431(16) 0.0493(14) 0.0009(12) 0.0142(12) -0.0057(12)
C3 0.0433(13) 0.0346(14) 0.0441(13) 0.0014(11) 0.0115(10) -0.0080(11)
C4 0.0402(13) 0.0443(16) 0.0529(14) -0.0059(12) 0.0117(11) -0.0044(13)
C5 0.0455(14) 0.0474(16) 0.0471(14) -0.0007(13) 0.0044(11) -0.0016(13)
C6 0.0526(14) 0.0411(15) 0.0415(13) 0.0020(12) 0.0148(11) -0.0082(12)
C7 0.0438(13) 0.0515(17) 0.0519(14) -0.0063(13) 0.0202(11) -0.0094(13)
C8 0.0394(13) 0.0479(16) 0.0448(13) 0.0022(12) 0.0097(10) -0.0105(12)

loop_
_atom_type_symbol
_atom_type_description
_atom_type_scat_dispersion_real
_atom_type_scat_dispersion_imag
_atom_type_scat_source
C C 0.0033 0.0016 'International Tables Vol C Tables 4.2.6.8 and 6.1.1.4'
H H 0.0000 0.0000 'International Tables Vol C Tables 4.2.6.8 and 6.1.1.4'
N N 0.0061 0.0033 'International Tables Vol C Tables 4.2.6.8 and 6.1.1.4'
O O 0.0106 0.0060 'International Tables Vol C Tables 4.2.6.8 and 6.1.1.4'

loop_
_geom_angle_atom_site_label_1
_geom_angle_atom_site_label_2
_geom_angle_atom_site_label_3
_geom_angle_site_symmetry_1
_geom_angle_site_symmetry_3
_geom_angle
_geom_angle_publ_flag
O2 N1 O1 . . 122.8(2) ?
O2 N1 C6 . . 118.3(2) ?
O1 N1 C6 . . 118.9(2) ?
C8 N2 H2A . . 120.0 ?
C8 N2 H2B . . 120.0 ?
H2A N2 H2B . . 120.0 ?
C2 C1 H1A . . 109.5 ?
C2 C1 H1B . . 109.5 ?
H1A C1 H1B . . 109.5 ?
C2 C1 H1C . . 109.5 ?
H1A C1 H1C . . 109.5 ?
H1B C1 H1C . . 109.5 ?
C3 C2 C1 . . 116.59(19) ?
C3 C2 H2C . . 108.1 ?
C1 C2 H2C . . 108.1 ?
C3 C2 H2D . . 108.1 ?
C1 C2 H2D . . 108.1 ?
H2C C2 H2D . . 107.3 ?
C4 C3 C8 . . 117.9(2) ?
C4 C3 C2 . . 122.5(2) ?
C8 C3 C2 . . 119.56(19) ?
C5 C4 C3 . . 122.5(2) ?
C5 C4 H4A . . 118.8 ?
C3 C4 H4A . . 118.8 ?
C6 C5 C4 . . 118.2(2) ?
C6 C5 H5A . . 120.9 ?
C4 C5 H5A . . 120.9 ?
C5 C6 C7 . . 122.3(2) ?
C5 C6 N1 . . 118.9(2) ?
C7 C6 N1 . . 118.8(2) ?
C6 C7 C8 . . 119.2(2) ?
C6 C7 H7A . . 120.4 ?
C8 C7 H7A . . 120.4 ?
C7 C8 N2 . . 120.0(2) ?
C7 C8 C3 . . 120.0(2) ?
N2 C8 C3 . . 119.9(2) ?

loop_
_geom_bond_atom_site_label_1
_geom_bond_atom_site_label_2
_geom_bond_site_symmetry_2
_geom_bond_distance
_geom_bond_publ_flag
O1 N1 . 1.219(3) ?
O2 N1 . 1.218(3) ?
N1 C6 . 1.465(3) ?
N2 C8 . 1.395(3) ?
N2 H2A . 0.8600 ?
N2 H2B . 0.8600 ?
C1 C2 . 1.517(3) ?
C1 H1A . 0.9600 ?
C1 H1B . 0.9600 ?
C1 H1C . 0.9600 ?
C2 C3 . 1.506(3) ?
C2 H2C . 0.9700 ?
C2 H2D . 0.9700 ?
C3 C4 . 1.387(3) ?
C3 C8 . 1.410(3) ?
C4 C5 . 1.373(3) ?
C4 H4A . 0.9300 ?
C5 C6 . 1.370(3) ?
C5 H5A . 0.9300 ?
C6 C7 . 1.377(3) ?
C7 C8 . 1.387(3) ?
C7 H7A . 0.9300 ?

loop_
_geom_hbond_atom_site_label_D
_geom_hbond_atom_site_label_H
_geom_hbond_atom_site_label_A
_geom_hbond_site_symmetry_A
_geom_hbond_distance_DH
_geom_hbond_distance_HA
_geom_hbond_distance_DA
_geom_hbond_angle_DHA
N2 H2B N2 4_545 0.86 2.62 3.423(3) 156
C7 H7A O1 7_565 0.93 2.60 3.417(4) 147

loop_
_geom_torsion_atom_site_label_1
_geom_torsion_atom_site_label_2
_geom_torsion_atom_site_label_3
_geom_torsion_atom_site_label_4
_geom_torsion_site_symmetry_1
_geom_torsion_site_symmetry_2
_geom_torsion_site_symmetry_3
_geom_torsion_site_symmetry_4
_geom_torsion
_geom_torsion_publ_flag
C1 C2 C3 C4 . . . . -0.7(4) ?
C1 C2 C3 C8 . . . . 178.4(2) ?
C8 C3 C4 C5 . . . . -0.5(4) ?
C2 C3 C4 C5 . . . . 178.7(3) ?
C3 C4 C5 C6 . . . . 0.3(4) ?
C4 C5 C6 C7 . . . . 0.3(4) ?
C4 C5 C6 N1 . . . . -178.7(2) ?
O2 N1 C6 C5 . . . . 5.6(4) ?
O1 N1 C6 C5 . . . . -175.1(3) ?
O2 N1 C6 C7 . . . . -173.4(2) ?
O1 N1 C6 C7 . . . . 5.9(4) ?
C5 C6 C7 C8 . . . . -0.6(4) ?
N1 C6 C7 C8 . . . . 178.4(2) ?
C6 C7 C8 N2 . . . . -177.1(2) ?
C6 C7 C8 C3 . . . . 0.4(4) ?
C4 C3 C8 C7 . . . . 0.1(3) ?
C2 C3 C8 C7 . . . . -179.0(2) ?
C4 C3 C8 N2 . . . . 177.6(2) ?
C2 C3 C8 N2 . . . . -1.5(4) ?

loop_
_cod_related_entry_id
_cod_related_entry_database
_cod_related_entry_code
1 ChemSpider 3367519
